data_4519287
loop_
_publ_author_name
'Mills, L. Reginald'
'Gygi, David'
'Ludwig, Jacob R.'
'Simmons, Eric M.'
'Wisniewski, Steven R.'
'Kim, Junho'
'Chirik, Paul J.'

_publ_section_title
;
 Cobalt-Catalyzed C(sp2)--C(sp3) Suzuki--Miyaura Cross-Coupling Enabled by
 Well-Defined Precatalysts with L,X-Type Ligands
;
_journal_name_full 'ACS Catalysis'
_journal_page_first 1905
_journal_page_last 1918
_journal_paper_doi 10.1021/acscatal.1c05586
_journal_year 2022
_chemical_formula_sum 'C56 H48 Co2 N4 O8'
_chemical_formula_weight 1022.84
_space_group_crystal_system triclinic
_space_group_IT_number 2
_space_group_name_Hall '-P 1'
_space_group_name_H-M_alt 'P -1'
_atom_sites_solution_hydrogens geom
_audit_creation_method SHELXL-2018/3
_audit_update_record
;
2021-06-19 # Formatted by publCIF

;
_cell_angle_alpha 84.2970(10)
_cell_angle_beta 87.4300(10)
_cell_angle_gamma 71.6930(10)
_cell_formula_units_Z 1
_cell_length_a 8.9504(2)
_cell_length_b 11.3578(3)
_cell_length_c 11.9921(3)
_cell_measurement_reflns_used 9590
_cell_measurement_temperature 273(2)
_cell_measurement_theta_max 28.73
_cell_measurement_theta_min 2.43
_cell_volume 1151.53(5)
_computing_cell_refinement 'Bruker SAINT'
_computing_data_collection 'Bruker APEX2'
_computing_data_reduction 'Bruker SAINT'
_computing_molecular_graphics 'Bruker SHELXTL'
_computing_publication_material 'Bruker SHELXTL'
_computing_structure_refinement 'SHELXL-2014 (Sheldrick 2014)'
_computing_structure_solution 'SHELXS-97 (Sheldrick 2008)'
_diffrn_ambient_temperature 100(2)
_diffrn_measured_fraction_theta_full 1.000
_diffrn_measured_fraction_theta_max 0.998
_diffrn_measurement_device_type 'Bruker APEX-II CCD'
_diffrn_measurement_method '\f and \w scans'
_diffrn_radiation_type MoK\a
_diffrn_radiation_wavelength 0.71073
_diffrn_reflns_av_R_equivalents 0.0490
_diffrn_reflns_av_unetI/netI 0.0214
_diffrn_reflns_Laue_measured_fraction_full 1.000
_diffrn_reflns_Laue_measured_fraction_max 0.998
_diffrn_reflns_limit_h_max 12
_diffrn_reflns_limit_h_min -12
_diffrn_reflns_limit_k_max 15
_diffrn_reflns_limit_k_min -15
_diffrn_reflns_limit_l_max 16
_diffrn_reflns_limit_l_min -16
_diffrn_reflns_number 72449
_diffrn_reflns_point_group_measured_fraction_full 1.000
_diffrn_reflns_point_group_measured_fraction_max 0.998
_diffrn_reflns_theta_full 25.242
_diffrn_reflns_theta_max 28.743
_diffrn_reflns_theta_min 2.397
_exptl_absorpt_coefficient_mu 0.784
_exptl_absorpt_correction_T_max 0.7458
_exptl_absorpt_correction_T_min 0.7106
_exptl_absorpt_correction_type multi-scan
_exptl_absorpt_process_details 'TWINABS BRUKER AXS'
_exptl_crystal_colour red
_exptl_crystal_density_diffrn 1.475
_exptl_crystal_description plate
_exptl_crystal_F_000 530
_exptl_crystal_size_max 0.261
_exptl_crystal_size_mid 0.135
_exptl_crystal_size_min 0.089
_refine_diff_density_max 0.429
_refine_diff_density_min -0.389
_refine_diff_density_rms 0.058
_refine_ls_extinction_method none
_refine_ls_goodness_of_fit_ref 1.062
_refine_ls_hydrogen_treatment constr
_refine_ls_matrix_type full
_refine_ls_number_parameters 318
_refine_ls_number_reflns 5980
_refine_ls_number_restraints 0
_refine_ls_restrained_S_all 1.062
_refine_ls_R_factor_all 0.0359
_refine_ls_R_factor_gt 0.0296
_refine_ls_shift/su_max 0.001
_refine_ls_shift/su_mean 0.000
_refine_ls_structure_factor_coef Fsqd
_refine_ls_weighting_details 'w=1/[\s^2^(Fo^2^)+(0.0292P)^2^+0.8777P] where P=(Fo^2^+2Fc^2^)/3'
_refine_ls_weighting_scheme calc
_refine_ls_wR_factor_gt 0.0719
_refine_ls_wR_factor_ref 0.0751
_reflns_Friedel_coverage 0.000
_reflns_number_gt 5373
_reflns_number_total 5980
_reflns_threshold_expression 'I > 2\s(I)'
_cod_data_source_file cs1c05586_si_005.cif
_cod_data_source_block rm10
_cod_database_code 4519287
_publcif_datablock.id {1efc24b3-c0d7-4a42-a7e8-16daa92ee9fc}

_shelx_shelxl_version_number 2018/3
_shelx_space_group_comment
;
The symmetry employed for this shelxl refinement is uniquely defined
by the following loop, which should always be used as a source of
symmetry information in preference to the above space-group names.
They are only intended as comments.
;
_shelx_estimated_absorpt_t_min 0.821
_shelx_estimated_absorpt_t_max 0.933
_publcif_info_exptl_table_max_cols 4
_publcif_info_exptl_table_use_headnotes n
_publcif_funding_html
;
;

loop_
_space_group_symop_operation_xyz
'x, y, z'
'-x, -y, -z'

loop_
_atom_site_label
_atom_site_type_symbol
_atom_site_fract_x
_atom_site_fract_y
_atom_site_fract_z
_atom_site_U_iso_or_equiv
_atom_site_adp_type
_atom_site_occupancy
_atom_site_site_symmetry_order
_atom_site_calc_flag
_atom_site_refinement_flags_posn
_atom_site_refinement_flags_adp
_atom_site_refinement_flags_occupancy
_atom_site_disorder_assembly
_atom_site_disorder_group
C1 C 0.71223(16) 0.52523(13) 0.04581(12) 0.0136(3) Uani 1 1 d . . . . .
C2 C 0.71824(18) 0.63044(14) 0.09332(12) 0.0170(3) Uani 1 1 d . . . . .
H2 H 0.667673 0.649009 0.161801 0.020 Uiso 1 1 calc R U . . .
C3 C 0.79787(18) 0.70871(14) 0.04116(13) 0.0176(3) Uani 1 1 d . . . . .
H3 H 0.801073 0.778255 0.074696 0.021 Uiso 1 1 calc R U . . .
C4 C 0.87237(17) 0.68183(14) -0.06136(12) 0.0155(3) Uani 1 1 d . . . . .
C5 C 0.86347(17) 0.57877(14) -0.11180(12) 0.0167(3) Uani 1 1 d . . . . .
H5 H 0.910728 0.562296 -0.181631 0.020 Uiso 1 1 calc R U . . .
C6 C 0.78525(17) 0.50088(13) -0.05918(12) 0.0154(3) Uani 1 1 d . . . . .
H6 H 0.780965 0.432081 -0.093441 0.018 Uiso 1 1 calc R U . . .
C7 C 0.9675(2) 0.85561(15) -0.06871(14) 0.0233(3) Uani 1 1 d . . . . .
H7A H 0.864398 0.915362 -0.065488 0.035 Uiso 1 1 calc R U . . .
H7B H 1.036398 0.892274 -0.112746 0.035 Uiso 1 1 calc R U . . .
H7C H 1.007594 0.830765 0.005775 0.035 Uiso 1 1 calc R U . . .
C8 C 0.63747(17) 0.34167(13) 0.07598(12) 0.0148(3) Uani 1 1 d . . . . .
H8 H 0.689728 0.321634 0.008306 0.018 Uiso 1 1 calc R U . . .
C9 C 0.57204(17) 0.25062(13) 0.13211(12) 0.0142(3) Uani 1 1 d . . . . .
C10 C 0.48543(16) 0.26326(13) 0.23537(12) 0.0136(3) Uani 1 1 d . . . . .
C11 C 0.42922(17) 0.16447(14) 0.27931(12) 0.0159(3) Uani 1 1 d . . . . .
H11 H 0.371085 0.171937 0.345946 0.019 Uiso 1 1 calc R U . . .
C12 C 0.45862(18) 0.05753(14) 0.22570(13) 0.0178(3) Uani 1 1 d . . . . .
H12 H 0.420578 -0.006107 0.256494 0.021 Uiso 1 1 calc R U . . .
C13 C 0.54548(19) 0.04407(14) 0.12506(13) 0.0201(3) Uani 1 1 d . . . . .
H13 H 0.566832 -0.028764 0.089602 0.024 Uiso 1 1 calc R U . . .
C14 C 0.59869(19) 0.13923(14) 0.07935(13) 0.0188(3) Uani 1 1 d . . . . .
H14 H 0.654048 0.130543 0.011572 0.023 Uiso 1 1 calc R U . . .
C15 C 0.74786(16) 0.47227(13) 0.42383(12) 0.0126(3) Uani 1 1 d . . . . .
C16 C 0.78958(17) 0.47034(13) 0.53475(12) 0.0144(3) Uani 1 1 d . . . . .
H16 H 0.723446 0.525993 0.581154 0.017 Uiso 1 1 calc R U . . .
C17 C 0.92879(17) 0.38628(13) 0.57689(12) 0.0148(3) Uani 1 1 d . . . . .
H17 H 0.954580 0.384947 0.651368 0.018 Uiso 1 1 calc R U . . .
C18 C 1.02944(17) 0.30416(13) 0.50737(12) 0.0155(3) Uani 1 1 d . . . . .
C19 C 0.98934(18) 0.30578(14) 0.39611(13) 0.0176(3) Uani 1 1 d . . . . .
H19 H 1.056570 0.251232 0.349347 0.021 Uiso 1 1 calc R U . . .
C20 C 0.84944(17) 0.38859(13) 0.35523(12) 0.0159(3) Uani 1 1 d . . . . .
H20 H 0.822735 0.388513 0.281187 0.019 Uiso 1 1 calc R U . . .
C21 C 1.20485(19) 0.20269(16) 0.65655(14) 0.0234(3) Uani 1 1 d . . . . .
H21A H 1.209688 0.279400 0.680903 0.035 Uiso 1 1 calc R U . . .
H21B H 1.304294 0.139261 0.669133 0.035 Uiso 1 1 calc R U . . .
H21C H 1.123796 0.177906 0.698081 0.035 Uiso 1 1 calc R U . . .
C22 C 0.53110(17) 0.65626(13) 0.42313(12) 0.0136(3) Uani 1 1 d . . . . .
H22 H 0.574793 0.668233 0.488334 0.016 Uiso 1 1 calc R U . . .
C23 C 0.38924(17) 0.75142(13) 0.38584(12) 0.0136(3) Uani 1 1 d . . . . .
C24 C 0.30788(16) 0.75483(13) 0.28547(12) 0.0132(3) Uani 1 1 d . . . . .
C25 C 0.17401(17) 0.85905(13) 0.26013(12) 0.0158(3) Uani 1 1 d . . . . .
H25 H 0.121392 0.865093 0.193635 0.019 Uiso 1 1 calc R U . . .
C26 C 0.11939(18) 0.95204(14) 0.33148(13) 0.0188(3) Uani 1 1 d . . . . .
H26 H 0.029875 1.018568 0.312870 0.023 Uiso 1 1 calc R U . . .
C27 C 0.19654(19) 0.94775(14) 0.43131(13) 0.0196(3) Uani 1 1 d . . . . .
H27 H 0.158744 1.010133 0.479577 0.024 Uiso 1 1 calc R U . . .
C28 C 0.32955(18) 0.84923(14) 0.45648(12) 0.0171(3) Uani 1 1 d . . . . .
H28 H 0.382306 0.846608 0.522200 0.021 Uiso 1 1 calc R U . . .
Co1 Co 0.50712(2) 0.50901(2) 0.24650(2) 0.01267(6) Uani 1 1 d . . . . .
N1 N 0.63199(14) 0.44890(11) 0.10894(10) 0.0129(2) Uani 1 1 d . . . . .
N2 N 0.60493(14) 0.55540(11) 0.37575(10) 0.0123(2) Uani 1 1 d . . . . .
O1 O 0.45507(13) 0.36142(10) 0.29181(9) 0.0165(2) Uani 1 1 d . . . . .
O2 O 0.95852(13) 0.74970(10) -0.11854(9) 0.0200(2) Uani 1 1 d . . . . .
O3 O 0.34962(12) 0.66698(9) 0.21607(9) 0.0158(2) Uani 1 1 d . . . . .
O4 O 1.17034(13) 0.21979(10) 0.53997(9) 0.0210(2) Uani 1 1 d . . . . .

loop_
_atom_site_aniso_label
_atom_site_aniso_U_11
_atom_site_aniso_U_22
_atom_site_aniso_U_33
_atom_site_aniso_U_23
_atom_site_aniso_U_13
_atom_site_aniso_U_12
C1 0.0116(6) 0.0146(6) 0.0134(6) -0.0013(5) -0.0018(5) -0.0021(5)
C2 0.0194(7) 0.0177(7) 0.0144(7) -0.0043(5) 0.0030(5) -0.0062(6)
C3 0.0195(7) 0.0158(7) 0.0180(7) -0.0033(5) 0.0007(6) -0.0058(6)
C4 0.0136(6) 0.0163(7) 0.0157(7) 0.0025(5) -0.0020(5) -0.0042(5)
C5 0.0163(7) 0.0213(7) 0.0114(6) -0.0024(5) 0.0010(5) -0.0042(6)
C6 0.0168(7) 0.0154(6) 0.0133(6) -0.0033(5) -0.0013(5) -0.0035(5)
C7 0.0276(8) 0.0217(8) 0.0233(8) 0.0001(6) 0.0005(6) -0.0123(7)
C8 0.0147(6) 0.0156(6) 0.0126(6) -0.0034(5) 0.0000(5) -0.0020(5)
C9 0.0147(6) 0.0133(6) 0.0142(6) -0.0023(5) -0.0015(5) -0.0032(5)
C10 0.0130(6) 0.0135(6) 0.0138(6) -0.0028(5) -0.0036(5) -0.0025(5)
C11 0.0158(7) 0.0169(7) 0.0151(7) -0.0009(5) -0.0019(5) -0.0050(5)
C12 0.0189(7) 0.0143(7) 0.0205(7) 0.0013(5) -0.0051(6) -0.0057(6)
C13 0.0258(8) 0.0135(7) 0.0208(7) -0.0049(6) -0.0027(6) -0.0043(6)
C14 0.0234(7) 0.0164(7) 0.0159(7) -0.0057(5) 0.0013(6) -0.0042(6)
C15 0.0126(6) 0.0124(6) 0.0137(6) -0.0008(5) 0.0002(5) -0.0051(5)
C16 0.0155(7) 0.0154(6) 0.0130(6) -0.0027(5) 0.0023(5) -0.0059(5)
C17 0.0172(7) 0.0159(7) 0.0129(6) 0.0003(5) -0.0019(5) -0.0076(5)
C18 0.0142(7) 0.0131(6) 0.0188(7) 0.0005(5) -0.0032(5) -0.0036(5)
C19 0.0169(7) 0.0164(7) 0.0177(7) -0.0044(5) 0.0002(6) -0.0016(6)
C20 0.0173(7) 0.0164(7) 0.0136(6) -0.0036(5) -0.0011(5) -0.0039(5)
C21 0.0201(8) 0.0274(8) 0.0219(8) 0.0054(6) -0.0084(6) -0.0075(6)
C22 0.0154(7) 0.0148(6) 0.0120(6) -0.0020(5) -0.0001(5) -0.0065(5)
C23 0.0147(6) 0.0117(6) 0.0147(6) -0.0017(5) 0.0012(5) -0.0047(5)
C24 0.0139(6) 0.0127(6) 0.0142(6) -0.0020(5) 0.0027(5) -0.0060(5)
C25 0.0156(7) 0.0150(6) 0.0159(7) -0.0006(5) -0.0022(5) -0.0036(5)
C26 0.0169(7) 0.0136(7) 0.0231(8) -0.0007(6) -0.0007(6) -0.0011(5)
C27 0.0227(8) 0.0147(7) 0.0199(7) -0.0066(6) 0.0012(6) -0.0024(6)
C28 0.0208(7) 0.0157(7) 0.0147(7) -0.0050(5) 0.0003(6) -0.0043(6)
Co1 0.01375(10) 0.01260(10) 0.01185(10) -0.00378(7) 0.00062(7) -0.00368(7)
N1 0.0124(5) 0.0141(5) 0.0116(5) -0.0019(4) -0.0009(4) -0.0030(4)
N2 0.0123(5) 0.0130(5) 0.0119(5) -0.0012(4) 0.0009(4) -0.0047(4)
O1 0.0204(5) 0.0159(5) 0.0147(5) -0.0060(4) 0.0033(4) -0.0068(4)
O2 0.0229(6) 0.0218(5) 0.0178(5) -0.0013(4) 0.0028(4) -0.0111(5)
O3 0.0175(5) 0.0144(5) 0.0146(5) -0.0052(4) -0.0008(4) -0.0023(4)
O4 0.0184(5) 0.0191(5) 0.0214(6) -0.0024(4) -0.0069(4) 0.0010(4)

loop_
_atom_type_symbol
_atom_type_description
_atom_type_scat_dispersion_real
_atom_type_scat_dispersion_imag
_atom_type_scat_source
C C 0.0033 0.0016 'International Tables Vol C Tables 4.2.6.8 and 6.1.1.4'
H H 0.0000 0.0000 'International Tables Vol C Tables 4.2.6.8 and 6.1.1.4'
Co Co 0.3494 0.9721 'International Tables Vol C Tables 4.2.6.8 and 6.1.1.4'
N N 0.0061 0.0033 'International Tables Vol C Tables 4.2.6.8 and 6.1.1.4'
O O 0.0106 0.0060 'International Tables Vol C Tables 4.2.6.8 and 6.1.1.4'

loop_
_geom_angle_atom_site_label_1
_geom_angle_atom_site_label_2
_geom_angle_atom_site_label_3
_geom_angle
_geom_angle_site_symmetry_1
_geom_angle_site_symmetry_3
_geom_angle_publ_flag
C2 C1 C6 118.23(13) . . ?
C2 C1 N1 116.96(12) . . ?
C6 C1 N1 124.80(13) . . ?
C3 C2 C1 121.79(14) . . ?
C3 C2 H2 119.1 . . ?
C1 C2 H2 119.1 . . ?
C4 C3 C2 119.26(14) . . ?
C4 C3 H3 120.4 . . ?
C2 C3 H3 120.4 . . ?
O2 C4 C3 124.36(13) . . ?
O2 C4 C5 115.95(13) . . ?
C3 C4 C5 119.68(13) . . ?
C6 C5 C4 120.76(13) . . ?
C6 C5 H5 119.6 . . ?
C4 C5 H5 119.6 . . ?
C5 C6 C1 120.23(13) . . ?
C5 C6 H6 119.9 . . ?
C1 C6 H6 119.9 . . ?
O2 C7 H7A 109.5 . . ?
O2 C7 H7B 109.5 . . ?
H7A C7 H7B 109.5 . . ?
O2 C7 H7C 109.5 . . ?
H7A C7 H7C 109.5 . . ?
H7B C7 H7C 109.5 . . ?
N1 C8 C9 127.56(13) . . ?
N1 C8 H8 116.2 . . ?
C9 C8 H8 116.2 . . ?
C14 C9 C10 118.35(13) . . ?
C14 C9 C8 116.20(13) . . ?
C10 C9 C8 125.45(13) . . ?
O1 C10 C11 118.20(13) . . ?
O1 C10 C9 123.56(13) . . ?
C11 C10 C9 118.24(13) . . ?
C12 C11 C10 121.54(14) . . ?
C12 C11 H11 119.2 . . ?
C10 C11 H11 119.2 . . ?
C11 C12 C13 120.38(14) . . ?
C11 C12 H12 119.8 . . ?
C13 C12 H12 119.8 . . ?
C14 C13 C12 119.37(14) . . ?
C14 C13 H13 120.3 . . ?
C12 C13 H13 120.3 . . ?
C13 C14 C9 122.11(14) . . ?
C13 C14 H14 118.9 . . ?
C9 C14 H14 118.9 . . ?
C16 C15 C20 118.69(13) . . ?
C16 C15 N2 123.56(13) . . ?
C20 C15 N2 117.75(12) . . ?
C17 C16 C15 120.84(13) . . ?
C17 C16 H16 119.6 . . ?
C15 C16 H16 119.6 . . ?
C16 C17 C18 119.85(13) . . ?
C16 C17 H17 120.1 . . ?
C18 C17 H17 120.1 . . ?
O4 C18 C17 124.39(13) . . ?
O4 C18 C19 115.81(13) . . ?
C17 C18 C19 119.80(13) . . ?
C20 C19 C18 119.99(14) . . ?
C20 C19 H19 120.0 . . ?
C18 C19 H19 120.0 . . ?
C19 C20 C15 120.83(13) . . ?
C19 C20 H20 119.6 . . ?
C15 C20 H20 119.6 . . ?
O4 C21 H21A 109.5 . . ?
O4 C21 H21B 109.5 . . ?
H21A C21 H21B 109.5 . . ?
O4 C21 H21C 109.5 . . ?
H21A C21 H21C 109.5 . . ?
H21B C21 H21C 109.5 . . ?
N2 C22 C23 127.22(13) . . ?
N2 C22 H22 116.4 . . ?
C23 C22 H22 116.4 . . ?
C28 C23 C24 118.89(13) . . ?
C28 C23 C22 115.53(13) . . ?
C24 C23 C22 125.57(13) . . ?
O3 C24 C25 118.56(13) . . ?
O3 C24 C23 123.94(13) . . ?
C25 C24 C23 117.49(13) . . ?
C26 C25 C24 121.73(14) . . ?
C26 C25 H25 119.1 . . ?
C24 C25 H25 119.1 . . ?
C25 C26 C27 121.01(14) . . ?
C25 C26 H26 119.5 . . ?
C27 C26 H26 119.5 . . ?
C28 C27 C26 118.47(14) . . ?
C28 C27 H27 120.8 . . ?
C26 C27 H27 120.8 . . ?
C27 C28 C23 122.36(14) . . ?
C27 C28 H28 118.8 . . ?
C23 C28 H28 118.8 . . ?
O1 Co1 O3 122.20(5) . . ?
O1 Co1 N1 96.96(5) . . ?
O3 Co1 N1 112.20(5) . . ?
O1 Co1 N2 108.80(5) . . ?
O3 Co1 N2 96.72(5) . . ?
N1 Co1 N2 121.84(5) . . ?
C8 N1 C1 120.22(12) . . ?
C8 N1 Co1 119.94(10) . . ?
C1 N1 Co1 119.83(9) . . ?
C22 N2 C15 119.36(12) . . ?
C22 N2 Co1 119.75(10) . . ?
C15 N2 Co1 120.60(9) . . ?
C10 O1 Co1 126.12(9) . . ?
C4 O2 C7 116.59(12) . . ?
C24 O3 Co1 124.49(9) . . ?
C18 O4 C21 117.33(12) . . ?

loop_
_geom_bond_atom_site_label_1
_geom_bond_atom_site_label_2
_geom_bond_distance
_geom_bond_site_symmetry_2
_geom_bond_publ_flag
C1 C2 1.391(2) . ?
C1 C6 1.404(2) . ?
C1 N1 1.4327(18) . ?
C2 C3 1.392(2) . ?
C2 H2 0.9300 . ?
C3 C4 1.387(2) . ?
C3 H3 0.9300 . ?
C4 O2 1.3710(17) . ?
C4 C5 1.395(2) . ?
C5 C6 1.382(2) . ?
C5 H5 0.9300 . ?
C6 H6 0.9300 . ?
C7 O2 1.4205(19) . ?
C7 H7A 0.9600 . ?
C7 H7B 0.9600 . ?
C7 H7C 0.9600 . ?
C8 N1 1.3032(18) . ?
C8 C9 1.440(2) . ?
C8 H8 0.9300 . ?
C9 C14 1.419(2) . ?
C9 C10 1.426(2) . ?
C10 O1 1.3107(17) . ?
C10 C11 1.415(2) . ?
C11 C12 1.377(2) . ?
C11 H11 0.9300 . ?
C12 C13 1.401(2) . ?
C12 H12 0.9300 . ?
C13 C14 1.370(2) . ?
C13 H13 0.9300 . ?
C14 H14 0.9300 . ?
C15 C16 1.3938(19) . ?
C15 C20 1.397(2) . ?
C15 N2 1.4352(18) . ?
C16 C17 1.390(2) . ?
C16 H16 0.9300 . ?
C17 C18 1.391(2) . ?
C17 H17 0.9300 . ?
C18 O4 1.3682(17) . ?
C18 C19 1.394(2) . ?
C19 C20 1.384(2) . ?
C19 H19 0.9300 . ?
C20 H20 0.9300 . ?
C21 O4 1.4265(19) . ?
C21 H21A 0.9600 . ?
C21 H21B 0.9600 . ?
C21 H21C 0.9600 . ?
C22 N2 1.3007(18) . ?
C22 C23 1.440(2) . ?
C22 H22 0.9300 . ?
C23 C28 1.4179(19) . ?
C23 C24 1.425(2) . ?
C24 O3 1.3156(17) . ?
C24 C25 1.414(2) . ?
C25 C26 1.380(2) . ?
C25 H25 0.9300 . ?
C26 C27 1.398(2) . ?
C26 H26 0.9300 . ?
C27 C28 1.374(2) . ?
C27 H27 0.9300 . ?
C28 H28 0.9300 . ?
Co1 O1 1.8998(11) . ?
Co1 O3 1.9148(10) . ?
Co1 N1 2.0039(12) . ?
Co1 N2 2.0050(12) . ?

loop_
_geom_torsion_atom_site_label_1
_geom_torsion_atom_site_label_2
_geom_torsion_atom_site_label_3
_geom_torsion_atom_site_label_4
_geom_torsion
_geom_torsion_site_symmetry_1
_geom_torsion_site_symmetry_2
_geom_torsion_site_symmetry_3
_geom_torsion_site_symmetry_4
_geom_torsion_publ_flag
C6 C1 C2 C3 -1.9(2) . . . . ?
N1 C1 C2 C3 177.70(13) . . . . ?
C1 C2 C3 C4 0.5(2) . . . . ?
C2 C3 C4 O2 -177.72(14) . . . . ?
C2 C3 C4 C5 1.5(2) . . . . ?
O2 C4 C5 C6 177.26(13) . . . . ?
C3 C4 C5 C6 -2.0(2) . . . . ?
C4 C5 C6 C1 0.5(2) . . . . ?
C2 C1 C6 C5 1.4(2) . . . . ?
N1 C1 C6 C5 -178.20(13) . . . . ?
N1 C8 C9 C14 -178.26(14) . . . . ?
N1 C8 C9 C10 1.1(2) . . . . ?
C14 C9 C10 O1 179.39(13) . . . . ?
C8 C9 C10 O1 0.0(2) . . . . ?
C14 C9 C10 C11 -0.6(2) . . . . ?
C8 C9 C10 C11 -179.95(13) . . . . ?
O1 C10 C11 C12 -178.95(13) . . . . ?
C9 C10 C11 C12 1.0(2) . . . . ?
C10 C11 C12 C13 -0.2(2) . . . . ?
C11 C12 C13 C14 -1.1(2) . . . . ?
C12 C13 C14 C9 1.6(2) . . . . ?
C10 C9 C14 C13 -0.7(2) . . . . ?
C8 C9 C14 C13 178.70(14) . . . . ?
C20 C15 C16 C17 -0.5(2) . . . . ?
N2 C15 C16 C17 179.07(13) . . . . ?
C15 C16 C17 C18 1.0(2) . . . . ?
C16 C17 C18 O4 178.61(13) . . . . ?
C16 C17 C18 C19 -0.6(2) . . . . ?
O4 C18 C19 C20 -179.58(13) . . . . ?
C17 C18 C19 C20 -0.3(2) . . . . ?
C18 C19 C20 C15 0.8(2) . . . . ?
C16 C15 C20 C19 -0.4(2) . . . . ?
N2 C15 C20 C19 179.98(13) . . . . ?
N2 C22 C23 C28 177.18(14) . . . . ?
N2 C22 C23 C24 -3.4(2) . . . . ?
C28 C23 C24 O3 -177.50(13) . . . . ?
C22 C23 C24 O3 3.2(2) . . . . ?
C28 C23 C24 C25 2.2(2) . . . . ?
C22 C23 C24 C25 -177.16(13) . . . . ?
O3 C24 C25 C26 177.14(14) . . . . ?
C23 C24 C25 C26 -2.6(2) . . . . ?
C24 C25 C26 C27 1.1(2) . . . . ?
C25 C26 C27 C28 0.7(2) . . . . ?
C26 C27 C28 C23 -1.0(2) . . . . ?
C24 C23 C28 C27 -0.5(2) . . . . ?
C22 C23 C28 C27 178.96(14) . . . . ?
C9 C8 N1 C1 176.11(13) . . . . ?
C9 C8 N1 Co1 -5.2(2) . . . . ?
C2 C1 N1 C8 -171.97(13) . . . . ?
C6 C1 N1 C8 7.6(2) . . . . ?
C2 C1 N1 Co1 9.36(17) . . . . ?
C6 C1 N1 Co1 -171.08(11) . . . . ?
C23 C22 N2 C15 178.43(13) . . . . ?
C23 C22 N2 Co1 -7.8(2) . . . . ?
C16 C15 N2 C22 20.4(2) . . . . ?
C20 C15 N2 C22 -160.03(13) . . . . ?
C16 C15 N2 Co1 -153.30(11) . . . . ?
C20 C15 N2 Co1 26.29(16) . . . . ?
C11 C10 O1 Co1 -176.25(10) . . . . ?
C9 C10 O1 Co1 3.8(2) . . . . ?
O3 Co1 O1 C10 115.67(11) . . . . ?
N1 Co1 O1 C10 -6.12(12) . . . . ?
N2 Co1 O1 C10 -133.20(11) . . . . ?
C3 C4 O2 C7 -1.4(2) . . . . ?
C5 C4 O2 C7 179.44(13) . . . . ?
C25 C24 O3 Co1 -170.48(10) . . . . ?
C23 C24 O3 Co1 9.20(19) . . . . ?
C17 C18 O4 C21 9.6(2) . . . . ?
C19 C18 O4 C21 -171.13(13) . . . . ?

loop_
_publcif_info_tables.block_id
_publcif_info_tables.reference_item
{1efc24b3-c0d7-4a42-a7e8-16daa92ee9fc} '_publcif_info_datablock.publ_exptl'

loop_
_publcif_info_cif.paper_type
EE

loop_
_publcif_info_datablock.id
_publcif_info_datablock.publ_exptl
_publcif_info_datablock.publ_geom
_publcif_info_datablock.structure
{1efc24b3-c0d7-4a42-a7e8-16daa92ee9fc} y y y

loop_
_publcif_info_exptl_table_extra_item
sin_theta_over_lambda_max

loop_
_publcif_info_exptl_table_header_item
?
